data_7010124
loop_
_publ_author_name
'Bellamy, Dena'
'Christofides, Aristides'
'Connelly, Neil G.'
'Lewis, Gareth R.'
'Orpen, A. Guy'
'Thornton, Peter'

_publ_section_title
;
 Structure dependence on redox state and charge in
 [Fe4(\m3-S4)(\h-C5H5)4]m[M(mnt)2]n (M&#x2005;=&#x2005;Ni or Pt, m,
 n&#x2005;=&#x2005;1 or 2)
;
_journal_issue 22
_journal_name_full 'Journal of the Chemical Society, Dalton Transactions'
_journal_page_first 4038
_journal_paper_doi 10.1039/b006262f
_journal_year 2000
_chemical_formula_sum 'C28 H20 Fe4 N4 Ni S8'
_chemical_formula_weight 951.07
_chemical_name_systematic
; 
 ? 
;
_space_group_IT_number 15
_symmetry_cell_setting monoclinic
_symmetry_space_group_name_Hall '-C 2yc'
_symmetry_space_group_name_H-M 'C 1 2/c 1'
_atom_sites_solution_hydrogens geom
_atom_sites_solution_primary direct
_atom_sites_solution_secondary difmap
_audit_creation_method SHELXL
_cell_angle_alpha 90.00
_cell_angle_beta 93.224(8)
_cell_angle_gamma 90.00
_cell_formula_units_Z 4
_cell_length_a 10.6970(10)
_cell_length_b 15.1764(10)
_cell_length_c 20.0577(10)
_cell_measurement_reflns_used 278
_cell_measurement_temperature 173(2)
_cell_measurement_theta_max 24.99
_cell_measurement_theta_min 2.21
_cell_volume 3251.1(4)
_computing_cell_refinement 'local programs'
_computing_data_collection 'Siemens SMART'
_computing_data_reduction 'Siemens SAINT'
_computing_structure_refinement 'SHELXL-93 (Sheldrick, 1993)'
_computing_structure_solution 'SHELXS-86 (Sheldrick, 1990)'
_diffrn_ambient_temperature 173(2)
_diffrn_measurement_device 'Siemens SMART CCD diffractometer'
_diffrn_measurement_method '\w rotation with narrow frames'
_diffrn_radiation_monochromator graphite
_diffrn_radiation_source 'fine-focus sealed tube'
_diffrn_radiation_type MoK\a
_diffrn_radiation_wavelength 0.71073
_diffrn_reflns_av_R_equivalents 0.0298
_diffrn_reflns_av_sigmaI/netI 0.0373
_diffrn_reflns_limit_h_max 13
_diffrn_reflns_limit_h_min -13
_diffrn_reflns_limit_k_max 18
_diffrn_reflns_limit_k_min -19
_diffrn_reflns_limit_l_max 26
_diffrn_reflns_limit_l_min -13
_diffrn_reflns_number 10179
_diffrn_reflns_theta_max 27.48
_diffrn_reflns_theta_min 2.33
_exptl_absorpt_coefficient_mu 2.854
_exptl_absorpt_correction_T_max 0.782
_exptl_absorpt_correction_T_min 0.555
_exptl_absorpt_correction_type empirical
_exptl_crystal_colour black
_exptl_crystal_density_diffrn 1.943
_exptl_crystal_density_meas ?
_exptl_crystal_description cubes
_exptl_crystal_F_000 1904
_exptl_crystal_size_max 0.27
_exptl_crystal_size_mid 0.26
_exptl_crystal_size_min 0.22
_refine_diff_density_max 0.348
_refine_diff_density_min -0.362
_refine_diff_density_rms 0.078
_refine_ls_extinction_coef 0.00039(5)
_refine_ls_extinction_expression Fc^*^=kFc[1+0.001xFc^2^\l^3^/sin(2\q)]^-1/4^
_refine_ls_extinction_method SHELXL
_refine_ls_goodness_of_fit_all 0.984
_refine_ls_goodness_of_fit_obs 1.043
_refine_ls_hydrogen_treatment noref
_refine_ls_matrix_type full
_refine_ls_number_parameters 206
_refine_ls_number_reflns 3686
_refine_ls_number_restraints 0
_refine_ls_restrained_S_all 0.984
_refine_ls_restrained_S_obs 1.043
_refine_ls_R_factor_all 0.0407
_refine_ls_R_factor_obs 0.0270
_refine_ls_shift/esd_max 0.002
_refine_ls_shift/esd_mean 0.000
_refine_ls_structure_factor_coef Fsqd
_refine_ls_weighting_details 'w=1/[\s^2^(Fo^2^)+(0.0264P)^2^+0.0000P] where P=(Fo^2^+2Fc^2^)/3'
_refine_ls_weighting_scheme calc
_refine_ls_wR_factor_all 0.0577
_refine_ls_wR_factor_obs 0.0542
_reflns_number_observed 2930
_reflns_number_total 3686
_reflns_observed_criterion >2sigma(I)
_cod_data_source_file b006262f.txt
_cod_data_source_block 2
_cod_depositor_comments
;
The following automatic conversions were performed:

'_refine_ls_weighting_scheme' value 'calc
w=1/[\s^2^(Fo^2^)+(0.0264P)^2^+0.0000P] where P=(Fo^2^+2Fc^2^)/3' was
changed to 'calc'. New tag '_refine_ls_weighting_details' was
created. The value of the new tag was set to
'w=1/[\s^2^(Fo^2^)+(0.0264P)^2^+0.0000P] where P=(Fo^2^+2Fc^2^)/3'.

Automatic conversion script
Id: cif_fix_values 3143 2015-03-26 13:38:13Z robertas 
;
_cod_original_sg_symbol_H-M C2/c
_cod_database_code 7010124

loop_
_symmetry_equiv_pos_as_xyz
'x, y, z'
'-x, y, -z+1/2'
'x+1/2, y+1/2, z'
'-x+1/2, y+1/2, -z+1/2'
'-x, -y, -z'
'x, -y, z-1/2'
'-x+1/2, -y+1/2, -z'
'x+1/2, -y+1/2, z-1/2'

loop_
_atom_site_aniso_label
_atom_site_aniso_U_11
_atom_site_aniso_U_22
_atom_site_aniso_U_33
_atom_site_aniso_U_23
_atom_site_aniso_U_13
_atom_site_aniso_U_12
Ni1 0.0174(2) 0.0190(2) 0.0217(2) 0.0009(2) 0.0029(2) -0.0007(2)
Fe1 0.0222(2) 0.0227(2) 0.0175(2) 0.00167(14) -0.00041(13) 0.00015(14)
Fe2 0.0188(2) 0.0192(2) 0.0147(2) 0.00037(13) 0.00184(13) -0.00263(13)
S1 0.0197(3) 0.0330(4) 0.0361(4) -0.0119(3) 0.0005(3) -0.0003(3)
S2 0.0227(3) 0.0303(4) 0.0228(3) -0.0035(3) -0.0002(2) 0.0046(3)
S3 0.0193(3) 0.0234(3) 0.0183(3) -0.0033(2) 0.0031(2) -0.0034(2)
S4 0.0250(3) 0.0207(3) 0.0179(3) 0.0029(2) 0.0027(2) 0.0024(2)
N1 0.0323(15) 0.069(2) 0.063(2) -0.035(2) -0.0018(13) 0.0098(13)
N2 0.0344(15) 0.073(2) 0.042(2) -0.0146(14) -0.0034(11) 0.0214(13)
C1 0.0225(13) 0.0256(13) 0.0253(14) 0.0013(11) 0.0044(10) 0.0032(10)
C2 0.0210(14) 0.041(2) 0.044(2) -0.0116(14) 0.0000(12) -0.0009(12)
C3 0.0225(13) 0.0253(13) 0.030(2) -0.0032(11) 0.0064(10) 0.0002(10)
C4 0.032(2) 0.042(2) 0.0232(15) -0.0065(12) -0.0004(11) 0.0084(12)
C5 0.0181(14) 0.057(2) 0.044(2) 0.014(2) 0.0000(12) 0.0044(13)
C6 0.035(2) 0.069(2) 0.026(2) 0.002(2) 0.0026(12) 0.026(2)
C7 0.041(2) 0.031(2) 0.055(2) -0.0055(14) -0.0146(14) 0.0160(13)
C8 0.033(2) 0.043(2) 0.029(2) 0.0126(13) -0.0028(11) 0.0119(13)
C9 0.0239(14) 0.044(2) 0.034(2) -0.0003(13) -0.0108(11) 0.0069(12)
C10 0.040(2) 0.0234(13) 0.0197(14) -0.0067(10) 0.0090(11) -0.0043(11)
C10 0.0278(14) 0.0328(14) 0.0252(15) -0.0054(11) 0.0083(11) 0.0052(11)
C12 0.048(2) 0.0290(14) 0.0123(13) -0.0017(10) 0.0066(11) -0.0022(12)
C13 0.0314(14) 0.036(2) 0.0210(14) -0.0055(11) 0.0120(11) -0.0090(12)
C14 0.0315(15) 0.038(2) 0.0148(13) -0.0092(11) 0.0022(10) -0.0058(12)

loop_
_atom_site_label
_atom_site_type_symbol
_atom_site_fract_x
_atom_site_fract_y
_atom_site_fract_z
_atom_site_U_iso_or_equiv
_atom_site_thermal_displace_type
_atom_site_occupancy
_atom_site_calc_flag
_atom_site_refinement_flags
_atom_site_disorder_group
Ni1 Ni 0.7500 0.2500 0.5000 0.01929(11) Uani 1 d S .
Fe1 Fe 0.34709(3) 0.16117(2) 0.73576(2) 0.02090(10) Uani 1 d . .
Fe2 Fe 0.54292(3) 0.05526(2) 0.67331(2) 0.01753(9) Uani 1 d . .
S1 S 0.72218(6) 0.34692(4) 0.57734(3) 0.0297(2) Uani 1 d . .
S2 S 0.93926(6) 0.23078(4) 0.54317(3) 0.02532(15) Uani 1 d . .
S3 S 0.37265(5) 0.01968(4) 0.72667(3) 0.02027(14) Uani 1 d . .
S4 S 0.51680(5) 0.19687(4) 0.68120(3) 0.02114(14) Uani 1 d . .
N1 N 0.4772(2) 0.4799(2) 0.65174(14) 0.0549(8) Uani 1 d . .
N2 N 1.2392(2) 0.1224(2) 0.50941(13) 0.0501(7) Uani 1 d . .
C1 C 1.0046(2) 0.1582(2) 0.48767(12) 0.0244(5) Uani 1 d . .
C2 C 0.5150(2) 0.4339(2) 0.61243(15) 0.0351(7) Uani 1 d . .
C3 C 0.5657(2) 0.3753(2) 0.56457(13) 0.0259(6) Uani 1 d . .
C4 C 1.1350(3) 0.1374(2) 0.49906(13) 0.0324(6) Uani 1 d . .
C5 C 0.1504(2) 0.1437(2) 0.7441(2) 0.0397(7) Uani 1 d . .
H5A H 0.1091(2) 0.0908(2) 0.7629(2) 0.048 Uiso 1 calc R .
C6 C 0.1895(3) 0.2183(2) 0.77974(15) 0.0435(8) Uani 1 d . .
H6A H 0.1810(3) 0.2283(2) 0.82855(15) 0.052 Uiso 1 calc R .
C7 C 0.2422(3) 0.2785(2) 0.7348(2) 0.0427(8) Uani 1 d . .
H7A H 0.2751(3) 0.3386(2) 0.7460(2) 0.051 Uiso 1 calc R .
C8 C 0.2321(2) 0.2399(2) 0.67009(14) 0.0353(7) Uani 1 d . .
H8A H 0.2571(2) 0.2676(2) 0.62763(14) 0.042 Uiso 1 calc R .
C9 C 0.1753(2) 0.1569(2) 0.67655(14) 0.0344(7) Uani 1 d . .
H9A H 0.1548(2) 0.1147(2) 0.63925(14) 0.041 Uiso 1 calc R .
C10 C 0.5468(2) -0.0622(2) 0.61913(12) 0.0273(6) Uani 1 d . .
H10A H 0.5189(2) -0.1213(2) 0.63467(12) 0.033 Uiso 1 calc R .
C10 C 0.6705(2) -0.0288(2) 0.62555(13) 0.0284(6) Uani 1 d . .
H10B H 0.7446(2) -0.0593(2) 0.64773(13) 0.034 Uiso 1 calc R .
C12 C 0.5485(3) 0.0726(2) 0.56783(12) 0.0295(6) Uani 1 d . .
H12A H 0.5218(3) 0.1265(2) 0.54218(12) 0.035 Uiso 1 calc R .
C13 C 0.6714(2) 0.0541(2) 0.59435(12) 0.0290(6) Uani 1 d . .
H13A H 0.7460(2) 0.0933(2) 0.59124(12) 0.035 Uiso 1 calc R .
C14 C 0.4709(2) 0.0008(2) 0.58293(12) 0.0280(6) Uani 1 d . .
H14A H 0.3803(2) -0.0061(2) 0.56868(12) 0.034 Uiso 1 calc R .

loop_
_atom_type_symbol
_atom_type_description
_atom_type_scat_dispersion_real
_atom_type_scat_dispersion_imag
_atom_type_scat_source
C C 0.0033 0.0016 'International Tables Vol C Tables 4.2.6.8 and 6.1.1.4'
H H 0.0000 0.0000 'International Tables Vol C Tables 4.2.6.8 and 6.1.1.4'
N N 0.0061 0.0033 'International Tables Vol C Tables 4.2.6.8 and 6.1.1.4'
S S 0.1246 0.1234 'International Tables Vol C Tables 4.2.6.8 and 6.1.1.4'
Fe Fe 0.3463 0.8444 'International Tables Vol C Tables 4.2.6.8 and 6.1.1.4'
Ni Ni 0.3393 1.1124 'International Tables Vol C Tables 4.2.6.8 and 6.1.1.4'

loop_
_geom_angle_atom_site_label_1
_geom_angle_atom_site_label_2
_geom_angle_atom_site_label_3
_geom_angle
_geom_angle_site_symmetry_1
_geom_angle_site_symmetry_3
_geom_angle_publ_flag
S1 Ni1 S1 180.0 7_656 . ?
S1 Ni1 S2 91.82(2) 7_656 . ?
S1 Ni1 S2 88.18(2) . . ?
S1 Ni1 S2 88.18(2) 7_656 7_656 ?
S1 Ni1 S2 91.82(2) . 7_656 ?
S2 Ni1 S2 180.0 . 7_656 ?
C7 Fe1 C8 39.35(11) . . ?
C7 Fe1 C6 39.25(12) . . ?
C8 Fe1 C6 65.35(11) . . ?
C7 Fe1 C9 65.05(11) . . ?
C8 Fe1 C9 38.65(10) . . ?
C6 Fe1 C9 64.27(11) . . ?
C7 Fe1 C5 65.11(12) . . ?
C8 Fe1 C5 65.12(11) . . ?
C6 Fe1 C5 38.05(12) . . ?
C9 Fe1 C5 38.59(11) . . ?
C7 Fe1 S3 154.79(9) . . ?
C8 Fe1 S3 125.16(8) . . ?
C6 Fe1 S3 122.89(10) . . ?
C9 Fe1 S3 91.82(8) . . ?
C5 Fe1 S3 90.74(9) . . ?
C7 Fe1 S4 97.34(9) . 2_656 ?
C8 Fe1 S4 131.53(8) . 2_656 ?
C6 Fe1 S4 95.22(9) . 2_656 ?
C9 Fe1 S4 159.23(8) . 2_656 ?
C5 Fe1 S4 125.40(9) . 2_656 ?
S3 Fe1 S4 102.94(3) . 2_656 ?
C7 Fe1 S4 103.72(9) . . ?
C8 Fe1 S4 91.04(8) . . ?
C6 Fe1 S4 141.84(10) . . ?
C9 Fe1 S4 115.61(8) . . ?
C5 Fe1 S4 153.87(8) . . ?
S3 Fe1 S4 95.09(2) . . ?
S4 Fe1 S4 77.98(3) 2_656 . ?
C7 Fe1 Fe2 137.23(9) . 2_656 ?
C8 Fe1 Fe2 170.77(8) . 2_656 ?
C6 Fe1 Fe2 106.99(8) . 2_656 ?
C9 Fe1 Fe2 134.33(8) . 2_656 ?
C5 Fe1 Fe2 105.72(8) . 2_656 ?
S3 Fe1 Fe2 53.61(2) . 2_656 ?
S4 Fe1 Fe2 52.05(2) 2_656 2_656 ?
S4 Fe1 Fe2 98.17(2) . 2_656 ?
C7 Fe1 Fe2 147.31(9) . . ?
C8 Fe1 Fe2 116.16(8) . . ?
C6 Fe1 Fe2 170.87(10) . . ?
C9 Fe1 Fe2 110.76(8) . . ?
C5 Fe1 Fe2 133.34(9) . . ?
S3 Fe1 Fe2 48.36(2) . . ?
S4 Fe1 Fe2 90.01(2) 2_656 . ?
S4 Fe1 Fe2 46.74(2) . . ?
Fe2 Fe1 Fe2 70.527(14) 2_656 . ?
C10 Fe2 C14 39.81(10) . . ?
C10 Fe2 C10 39.15(10) . . ?
C14 Fe2 C10 65.78(10) . . ?
C10 Fe2 C12 65.64(10) . . ?
C14 Fe2 C12 38.97(9) . . ?
C10 Fe2 C12 64.84(10) . . ?
C10 Fe2 C13 65.07(9) . . ?
C14 Fe2 C13 65.18(10) . . ?
C10 Fe2 C13 38.26(10) . . ?
C12 Fe2 C13 38.59(10) . . ?
C10 Fe2 S4 152.58(8) . . ?
C14 Fe2 S4 114.20(8) . . ?
C10 Fe2 S4 135.37(7) . . ?
C12 Fe2 S4 87.78(7) . . ?
C13 Fe2 S4 98.71(7) . . ?
C10 Fe2 S3 104.09(8) . 2_656 ?
C14 Fe2 S3 142.70(8) . 2_656 ?
C10 Fe2 S3 91.28(8) . 2_656 ?
C12 Fe2 S3 153.18(8) . 2_656 ?
C13 Fe2 S3 114.74(8) . 2_656 ?
S4 Fe2 S3 102.83(3) . 2_656 ?
C10 Fe2 S3 94.81(7) . . ?
C14 Fe2 S3 92.82(7) . . ?
C10 Fe2 S3 129.11(7) . . ?
C12 Fe2 S3 125.04(8) . . ?
C13 Fe2 S3 157.32(7) . . ?
S4 Fe2 S3 95.31(2) . . ?
S3 Fe2 S3 79.00(3) 2_656 . ?
C10 Fe2 Fe1 148.48(8) . 2_656 ?
C14 Fe2 Fe1 163.42(7) . 2_656 ?
C10 Fe2 Fe1 113.59(8) . 2_656 ?
C12 Fe2 Fe1 124.73(7) . 2_656 ?
C13 Fe2 Fe1 103.51(7) . 2_656 ?
S4 Fe2 Fe1 53.53(2) . 2_656 ?
S3 Fe2 Fe1 52.01(2) 2_656 2_656 ?
S3 Fe2 Fe1 99.16(2) . 2_656 ?
C10 Fe2 Fe1 135.70(7) . . ?
C14 Fe2 Fe1 110.11(7) . . ?
C10 Fe2 Fe1 174.85(7) . . ?
C12 Fe2 Fe1 114.23(7) . . ?
C13 Fe2 Fe1 143.89(7) . . ?
S4 Fe2 Fe1 48.57(2) . . ?
S3 Fe2 Fe1 90.64(2) 2_656 . ?
S3 Fe2 Fe1 46.75(2) . . ?
Fe1 Fe2 Fe1 71.268(15) 2_656 . ?
C3 S1 Ni1 103.47(9) . . ?
C1 S2 Ni1 103.19(9) . . ?
Fe1 S3 Fe2 74.38(2) . 2_656 ?
Fe1 S3 Fe2 84.90(2) . . ?
Fe2 S3 Fe2 94.19(2) 2_656 . ?
Fe2 S4 Fe1 74.42(2) . 2_656 ?
Fe2 S4 Fe1 84.69(2) . . ?
Fe1 S4 Fe1 95.16(3) 2_656 . ?
C3 C1 C4 122.2(2) 7_656 . ?
C3 C1 S2 120.5(2) 7_656 . ?
C4 C1 S2 117.3(2) . . ?
N1 C2 C3 178.2(3) . . ?
C1 C3 C2 122.4(2) 7_656 . ?
C1 C3 S1 120.7(2) 7_656 . ?
C2 C3 S1 116.9(2) . . ?
N2 C4 C1 178.2(3) . . ?
C6 C5 C9 108.1(3) . . ?
C6 C5 Fe1 70.7(2) . . ?
C9 C5 Fe1 70.54(15) . . ?
C5 C6 C7 108.4(3) . . ?
C5 C6 Fe1 71.2(2) . . ?
C7 C6 Fe1 69.4(2) . . ?
C6 C7 C8 107.5(3) . . ?
C6 C7 Fe1 71.4(2) . . ?
C8 C7 Fe1 70.9(2) . . ?
C9 C8 C7 107.2(3) . . ?
C9 C8 Fe1 71.16(15) . . ?
C7 C8 Fe1 69.7(2) . . ?
C8 C9 C5 108.8(3) . . ?
C8 C9 Fe1 70.2(2) . . ?
C5 C9 Fe1 70.9(2) . . ?
C10 C10 C14 108.0(2) . . ?
C10 C10 Fe2 72.12(14) . . ?
C14 C10 Fe2 70.46(14) . . ?
C13 C10 C10 108.0(2) . . ?
C13 C10 Fe2 71.64(14) . . ?
C10 C10 Fe2 68.73(13) . . ?
C14 C12 C13 108.1(2) . . ?
C14 C12 Fe2 69.11(14) . . ?
C13 C12 Fe2 71.39(14) . . ?
C10 C13 C12 108.4(2) . . ?
C10 C13 Fe2 70.09(13) . . ?
C12 C13 Fe2 70.01(13) . . ?
C12 C14 C10 107.5(2) . . ?
C12 C14 Fe2 71.92(14) . . ?
C10 C14 Fe2 69.73(14) . . ?

loop_
_geom_bond_atom_site_label_1
_geom_bond_atom_site_label_2
_geom_bond_distance
_geom_bond_site_symmetry_2
_geom_bond_publ_flag
Ni1 S1 2.1703(6) 7_656 ?
Ni1 S1 2.1703(6) . ?
Ni1 S2 2.1763(6) . ?
Ni1 S2 2.1764(6) 7_656 ?
Fe1 C7 2.103(3) . ?
Fe1 C8 2.120(3) . ?
Fe1 C6 2.130(3) . ?
Fe1 C9 2.132(3) . ?
Fe1 C5 2.136(3) . ?
Fe1 S3 2.1735(7) . ?
Fe1 S4 2.2170(7) 2_656 ?
Fe1 S4 2.2383(6) . ?
Fe1 Fe2 2.6558(5) 2_656 ?
Fe1 Fe2 2.9725(5) . ?
Fe2 C10 2.090(2) . ?
Fe2 C14 2.099(2) . ?
Fe2 C10 2.134(2) . ?
Fe2 C12 2.136(2) . ?
Fe2 C13 2.154(2) . ?
Fe2 S4 2.1741(7) . ?
Fe2 S3 2.2199(7) 2_656 ?
Fe2 S3 2.2301(6) . ?
Fe2 Fe1 2.6557(5) 2_656 ?
S1 C3 1.733(3) . ?
S2 C1 1.740(2) . ?
S3 Fe2 2.2199(7) 2_656 ?
S4 Fe1 2.2169(7) 2_656 ?
N1 C2 1.145(3) . ?
N2 C4 1.146(3) . ?
C1 C3 1.354(4) 7_656 ?
C1 C4 1.436(3) . ?
C2 C3 1.436(3) . ?
C3 C1 1.354(4) 7_656 ?
C5 C6 1.391(4) . ?
C5 C9 1.411(4) . ?
C6 C7 1.422(4) . ?
C7 C8 1.422(4) . ?
C8 C9 1.407(4) . ?
C10 C10 1.416(4) . ?
C10 C14 1.426(4) . ?
C10 C13 1.406(4) . ?
C12 C14 1.413(3) . ?
C12 C13 1.418(4) . ?
